data_7219905
loop_
_publ_author_name
'Kumar, Dhananjay'
'Singh, Anoop S.'
'Tiwari, Vinod K.'

_publ_section_title
;
 An unprecedented deoxygenation protocol of benzylic alcohols using bis(1-
 benzotriazolyl)methanethione
;
_journal_name_full 'RSC Adv.'
_journal_paper_doi 10.1039/C5RA01545F
_journal_year 2015
_chemical_formula_sum 'C18 H17 Fe N3'
_chemical_formula_weight 331.20
_chemical_name_systematic
; 
 ? 
;
_space_group_IT_number 14
_symmetry_cell_setting monoclinic
_symmetry_space_group_name_Hall '-P 2yn'
_symmetry_space_group_name_H-M 'P 1 21/n 1'
_atom_sites_solution_hydrogens geom
_atom_sites_solution_primary direct
_atom_sites_solution_secondary difmap
_audit_creation_method SHELXL-97
_audit_update_record
;
2013-12-19 deposited with the CCDC.
2015-03-16 downloaded from the CCDC.
;
_cell_angle_alpha 90.00
_cell_angle_beta 104.396(11)
_cell_angle_gamma 90.00
_cell_formula_units_Z 4
_cell_length_a 6.6888(7)
_cell_length_b 28.847(2)
_cell_length_c 8.3300(10)
_cell_measurement_reflns_used 1244
_cell_measurement_temperature 293(2)
_cell_measurement_theta_max 29.0666
_cell_measurement_theta_min 3.2162
_cell_volume 1556.8(3)
_computing_cell_refinement 'CrysAlis Pro, Agilent Technologies'
_computing_data_collection 'CrysAlis Pro, Agilent Technologies'
_computing_data_reduction 'CrysAlis Pro, Agilent Technologies'
_computing_structure_refinement 'SHELXL-97 (Sheldrick, 1997)'
_computing_structure_solution 'SHELXS-97 (Sheldrick, 1990)'
_diffrn_ambient_temperature 293(2)
_diffrn_detector_area_resol_mean 16.0938
_diffrn_measured_fraction_theta_full 0.999
_diffrn_measured_fraction_theta_max 0.848
_diffrn_measurement_device_type 'XCalibur Eos, Oxford Diffraction'
_diffrn_measurement_method '\w scans'
_diffrn_radiation_monochromator graphite
_diffrn_radiation_source 'fine-focus sealed tube'
_diffrn_radiation_type MoK\a
_diffrn_radiation_wavelength 0.71073
_diffrn_reflns_av_R_equivalents 0.0425
_diffrn_reflns_av_sigmaI/netI 0.0779
_diffrn_reflns_limit_h_max 8
_diffrn_reflns_limit_h_min -8
_diffrn_reflns_limit_k_max 39
_diffrn_reflns_limit_k_min -18
_diffrn_reflns_limit_l_max 11
_diffrn_reflns_limit_l_min -5
_diffrn_reflns_number 6934
_diffrn_reflns_theta_full 25.00
_diffrn_reflns_theta_max 29.13
_diffrn_reflns_theta_min 3.22
_exptl_absorpt_coefficient_mu 0.968
_exptl_absorpt_correction_T_max 1.00000
_exptl_absorpt_correction_T_min 0.94619
_exptl_absorpt_correction_type multi-scan
_exptl_absorpt_process_details 'Agilent Technologies Lts.'
_exptl_crystal_colour red
_exptl_crystal_density_diffrn 1.413
_exptl_crystal_density_method 'not measured'
_exptl_crystal_description rod
_exptl_crystal_F_000 688
_exptl_crystal_size_max 0.23
_exptl_crystal_size_mid 0.15
_exptl_crystal_size_min 0.13
_refine_diff_density_max 0.370
_refine_diff_density_min -0.288
_refine_diff_density_rms 0.060
_refine_ls_extinction_method none
_refine_ls_goodness_of_fit_ref 1.097
_refine_ls_hydrogen_treatment mixed
_refine_ls_matrix_type full
_refine_ls_number_parameters 259
_refine_ls_number_reflns 3558
_refine_ls_number_restraints 0
_refine_ls_restrained_S_all 1.097
_refine_ls_R_factor_all 0.1214
_refine_ls_R_factor_gt 0.0694
_refine_ls_shift/su_max 0.001
_refine_ls_shift/su_mean 0.000
_refine_ls_structure_factor_coef Fsqd
_refine_ls_weighting_details 'calc w=1/[\s^2^(Fo^2^)+(0.0438P)^2^+0.2605P] where P=(Fo^2^+2Fc^2^)/3'
_refine_ls_weighting_scheme calc
_refine_ls_wR_factor_gt 0.1276
_refine_ls_wR_factor_ref 0.1545
_reflns_number_gt 2076
_reflns_number_total 3558
_reflns_threshold_expression >2sigma(I)
_cod_data_source_file c5ra01545f2.cif
_cod_data_source_block shelxl
_cod_database_code 7219905

loop_
_symmetry_equiv_pos_as_xyz
'x, y, z'
'-x+1/2, y+1/2, -z+1/2'
'-x, -y, -z'
'x-1/2, -y-1/2, z-1/2'

loop_
_atom_site_label
_atom_site_type_symbol
_atom_site_fract_x
_atom_site_fract_y
_atom_site_fract_z
_atom_site_U_iso_or_equiv
_atom_site_adp_type
_atom_site_occupancy
_atom_site_symmetry_multiplicity
_atom_site_calc_flag
_atom_site_refinement_flags
Fe1 Fe 0.47097(10) 0.15810(2) 0.07748(8) 0.0569(3) Uani 1 1 d .
N1 N 0.9370(4) 0.11386(13) 0.5230(4) 0.0512(9) Uani 1 1 d .
N2 N 1.1390(5) 0.12028(15) 0.5268(5) 0.0714(12) Uani 1 1 d .
N3 N 1.2448(5) 0.08561(16) 0.6038(5) 0.0714(12) Uani 1 1 d .
C2 C 0.7432(7) 0.04909(16) 0.6268(6) 0.0541(11) Uani 1 1 d .
C1 C 0.9125(5) 0.07311(15) 0.5977(5) 0.0445(10) Uani 1 1 d .
C5 C 1.1485(8) 0.01293(19) 0.7340(6) 0.0652(14) Uani 1 1 d .
C6 C 1.1128(6) 0.05508(17) 0.6514(5) 0.0543(11) Uani 1 1 d .
C8 C 0.6553(8) 0.16586(19) 0.5450(6) 0.0613(12) Uani 1 1 d .
C3 C 0.7824(8) 0.00825(18) 0.7086(6) 0.0654(13) Uani 1 1 d .
C7 C 0.7850(7) 0.14785(16) 0.4330(6) 0.0560(11) Uani 1 1 d .
C4 C 0.9851(9) -0.00971(19) 0.7630(6) 0.0711(14) Uani 1 1 d .
C9 C 0.6658(6) 0.12653(14) 0.2742(5) 0.0495(10) Uani 1 1 d .
C10 C 0.4670(8) 0.10576(16) 0.2415(6) 0.0598(12) Uani 1 1 d .
C13 C 0.7369(9) 0.1216(2) 0.1265(7) 0.0700(15) Uani 1 1 d .
C11 C 0.4194(10) 0.08865(18) 0.0754(7) 0.0764(16) Uani 1 1 d .
C12 C 0.5833(10) 0.0979(2) 0.0080(7) 0.0784(17) Uani 1 1 d .
C18 C 0.4480(12) 0.22617(18) 0.1295(9) 0.093(2) Uani 1 1 d .
H18 H 0.5207 0.2410 0.2255 0.112 Uiso 1 1 calc R
C15 C 0.3575(12) 0.1961(2) -0.1290(8) 0.0929(19) Uani 1 1 d .
H15 H 0.3599 0.1876 -0.2362 0.111 Uiso 1 1 calc R
C17 C 0.2568(11) 0.2052(2) 0.1042(9) 0.0848(18) Uani 1 1 d .
C14 C 0.5114(12) 0.2207(2) -0.0197(12) 0.107(3) Uani 1 1 d .
C16 C 0.1998(10) 0.1864(2) -0.0536(8) 0.0867(18) Uani 1 1 d .
H8A H 0.557(6) 0.1413(15) 0.575(5) 0.061(13) Uiso 1 1 d .
H8B H 0.751(6) 0.1803(15) 0.650(6) 0.069(13) Uiso 1 1 d .
H8C H 0.555(7) 0.1931(19) 0.485(7) 0.111(19) Uiso 1 1 d .
H7 H 0.865(5) 0.1769(13) 0.415(4) 0.045(10) Uiso 1 1 d .
H2 H 0.614(6) 0.0607(14) 0.589(5) 0.062(13) Uiso 1 1 d .
H4 H 0.999(5) -0.0382(13) 0.817(5) 0.047(11) Uiso 1 1 d .
H3 H 0.668(6) -0.0104(14) 0.721(5) 0.065(13) Uiso 1 1 d .
5H H 1.273(7) 0.0010(17) 0.768(6) 0.086(16) Uiso 1 1 d .
H13 H 0.849(5) 0.1327(13) 0.131(5) 0.041(13) Uiso 1 1 d .
H10 H 0.377(6) 0.1032(15) 0.314(5) 0.072(15) Uiso 1 1 d .
H11 H 0.281(9) 0.073(2) 0.018(8) 0.15(3) Uiso 1 1 d .
H17 H 0.187(9) 0.201(2) 0.185(8) 0.13(3) Uiso 1 1 d .
H16 H 0.068(10) 0.165(2) -0.099(9) 0.18(3) Uiso 1 1 d .
H14 H 0.633(7) 0.2291(16) -0.012(6) 0.071(18) Uiso 1 1 d .
H12 H 0.594(8) 0.093(2) -0.098(8) 0.12(2) Uiso 1 1 d .

loop_
_atom_site_aniso_label
_atom_site_aniso_U_11
_atom_site_aniso_U_22
_atom_site_aniso_U_33
_atom_site_aniso_U_23
_atom_site_aniso_U_13
_atom_site_aniso_U_12
Fe1 0.0731(5) 0.0483(4) 0.0470(4) 0.0043(3) 0.0108(3) 0.0070(3)
N1 0.0380(19) 0.067(2) 0.050(2) 0.0003(19) 0.0131(15) -0.0032(16)
N2 0.044(2) 0.099(3) 0.072(3) 0.003(3) 0.0158(19) -0.008(2)
N3 0.041(2) 0.097(3) 0.075(3) -0.003(3) 0.011(2) 0.002(2)
C2 0.048(3) 0.059(3) 0.057(3) -0.001(2) 0.017(2) 0.008(2)
C1 0.034(2) 0.060(3) 0.040(2) -0.005(2) 0.0086(16) 0.0061(18)
C5 0.052(3) 0.079(4) 0.058(3) -0.015(3) 0.002(2) 0.020(3)
C6 0.040(2) 0.072(3) 0.048(3) -0.009(2) 0.0058(19) 0.006(2)
C8 0.068(3) 0.062(3) 0.055(3) -0.014(3) 0.016(2) -0.003(3)
C3 0.064(3) 0.059(3) 0.077(4) 0.006(3) 0.025(3) 0.005(3)
C7 0.055(3) 0.057(3) 0.053(3) 0.003(2) 0.009(2) -0.006(2)
C4 0.090(4) 0.059(3) 0.062(3) 0.008(3) 0.015(3) 0.021(3)
C9 0.062(3) 0.046(2) 0.042(2) 0.006(2) 0.0141(19) 0.0032(19)
C10 0.073(3) 0.056(3) 0.046(3) 0.006(2) 0.007(2) -0.006(2)
C13 0.070(4) 0.082(4) 0.063(3) 0.016(3) 0.026(3) 0.017(3)
C11 0.111(5) 0.054(3) 0.052(3) 0.001(3) -0.002(3) -0.002(3)
C12 0.124(5) 0.066(4) 0.044(3) 0.001(3) 0.018(3) 0.034(3)
C18 0.131(6) 0.046(3) 0.084(5) -0.001(3) -0.007(4) 0.010(3)
C15 0.131(6) 0.078(4) 0.068(4) 0.025(3) 0.023(4) 0.032(4)
C17 0.095(5) 0.076(4) 0.086(5) 0.008(4) 0.027(4) 0.027(3)
C14 0.092(5) 0.072(4) 0.154(8) 0.048(5) 0.027(6) 0.001(4)
C16 0.087(4) 0.086(5) 0.077(4) 0.010(4) 0.002(4) 0.015(3)

loop_
_atom_type_symbol
_atom_type_description
_atom_type_scat_dispersion_real
_atom_type_scat_dispersion_imag
_atom_type_scat_source
C C 0.0033 0.0016 'International Tables Vol C Tables 4.2.6.8 and 6.1.1.4'
H H 0.0000 0.0000 'International Tables Vol C Tables 4.2.6.8 and 6.1.1.4'
N N 0.0061 0.0033 'International Tables Vol C Tables 4.2.6.8 and 6.1.1.4'
Fe Fe 0.3463 0.8444 'International Tables Vol C Tables 4.2.6.8 and 6.1.1.4'

loop_
_geom_angle_atom_site_label_1
_geom_angle_atom_site_label_2
_geom_angle_atom_site_label_3
_geom_angle
C13 Fe1 C15 125.5(2)
C13 Fe1 C14 110.3(3)
C15 Fe1 C14 40.1(3)
C13 Fe1 C18 124.9(3)
C15 Fe1 C18 67.9(2)
C14 Fe1 C18 41.0(3)
C13 Fe1 C17 159.8(3)
C15 Fe1 C17 66.7(3)
C14 Fe1 C17 67.3(3)
C18 Fe1 C17 39.9(2)
C13 Fe1 C11 68.1(2)
C15 Fe1 C11 120.0(3)
C14 Fe1 C11 156.2(3)
C18 Fe1 C11 159.4(3)
C17 Fe1 C11 122.6(3)
C13 Fe1 C12 40.8(2)
C15 Fe1 C12 108.0(2)
C14 Fe1 C12 123.5(3)
C18 Fe1 C12 160.5(3)
C17 Fe1 C12 157.8(3)
C11 Fe1 C12 39.6(2)
C13 Fe1 C9 41.34(17)
C15 Fe1 C9 163.0(3)
C14 Fe1 C9 126.7(3)
C18 Fe1 C9 109.2(2)
C17 Fe1 C9 122.7(2)
C11 Fe1 C9 68.88(19)
C12 Fe1 C9 68.9(2)
C13 Fe1 C16 159.7(3)
C15 Fe1 C16 39.8(2)
C14 Fe1 C16 67.6(3)
C18 Fe1 C16 67.8(3)
C17 Fe1 C16 39.8(2)
C11 Fe1 C16 105.3(3)
C12 Fe1 C16 122.1(3)
C9 Fe1 C16 156.2(2)
C13 Fe1 C10 68.7(2)
C15 Fe1 C10 155.0(3)
C14 Fe1 C10 162.3(3)
C18 Fe1 C10 124.0(3)
C17 Fe1 C10 107.2(3)
C11 Fe1 C10 41.06(19)
C12 Fe1 C10 68.0(2)
C9 Fe1 C10 40.80(16)
C16 Fe1 C10 119.8(3)
N2 N1 C1 109.9(3)
N2 N1 C7 118.5(4)
C1 N1 C7 131.4(3)
N3 N2 N1 108.9(4)
N2 N3 C6 109.0(4)
C3 C2 C1 117.0(4)
C3 C2 H2 123(3)
C1 C2 H2 120(3)
N1 C1 C2 134.6(4)
N1 C1 C6 104.7(3)
C2 C1 C6 120.7(4)
C4 C5 C6 117.8(5)
C4 C5 5H 120(3)
C6 C5 5H 122(3)
N3 C6 C5 131.4(4)
N3 C6 C1 107.6(4)
C5 C6 C1 121.1(4)
C7 C8 H8A 114(2)
C7 C8 H8B 109(2)
H8A C8 H8B 112(3)
C7 C8 H8C 111(3)
H8A C8 H8C 105(3)
H8B C8 H8C 106(4)
C2 C3 C4 122.0(5)
C2 C3 H3 119(3)
C4 C3 H3 119(3)
N1 C7 C9 108.9(4)
N1 C7 C8 110.0(4)
C9 C7 C8 115.1(4)
N1 C7 H7 107.3(19)
C9 C7 H7 113(2)
C8 C7 H7 102(2)
C5 C4 C3 121.4(5)
C5 C4 H4 122(2)
C3 C4 H4 117(2)
C10 C9 C13 106.7(4)
C10 C9 C7 127.6(4)
C13 C9 C7 125.6(4)
C10 C9 Fe1 69.7(2)
C13 C9 Fe1 68.6(3)
C7 C9 Fe1 128.4(3)
C9 C10 C11 107.7(5)
C9 C10 Fe1 69.5(3)
C11 C10 Fe1 69.2(3)
C9 C10 H10 128(3)
C11 C10 H10 124(3)
Fe1 C10 H10 126(3)
C12 C13 C9 108.0(5)
C12 C13 Fe1 70.1(3)
C9 C13 Fe1 70.0(3)
C12 C13 H13 137(3)
C9 C13 H13 115(3)
Fe1 C13 H13 124(3)
C12 C11 C10 108.6(5)
C12 C11 Fe1 70.2(3)
C10 C11 Fe1 69.8(3)
C12 C11 H11 128(4)
C10 C11 H11 124(4)
Fe1 C11 H11 124(4)
C11 C12 C13 108.9(5)
C11 C12 Fe1 70.2(3)
C13 C12 Fe1 69.1(3)
C11 C12 H12 129(4)
C13 C12 H12 122(4)
Fe1 C12 H12 122(4)
C17 C18 C14 106.5(6)
C17 C18 Fe1 70.1(3)
C14 C18 Fe1 69.5(4)
C17 C18 H18 126.7
C14 C18 H18 126.7
Fe1 C18 H18 125.3
C16 C15 C14 109.3(7)
C16 C15 Fe1 70.8(3)
C14 C15 Fe1 70.0(4)
C16 C15 H15 125.4
C14 C15 H15 125.4
Fe1 C15 H15 125.4
C18 C17 C16 110.0(6)
C18 C17 Fe1 70.0(3)
C16 C17 Fe1 70.7(4)
C18 C17 H17 124(4)
C16 C17 H17 125(4)
Fe1 C17 H17 120(4)
C15 C14 C18 107.3(6)
C15 C14 Fe1 69.9(3)
C18 C14 Fe1 69.5(4)
C15 C14 H14 138(4)
C18 C14 H14 113(4)
Fe1 C14 H14 117(3)
C15 C16 C17 106.9(6)
C15 C16 Fe1 69.4(3)
C17 C16 Fe1 69.5(3)
C15 C16 H16 128(4)
C17 C16 H16 125(4)
Fe1 C16 H16 120(4)

loop_
_geom_bond_atom_site_label_1
_geom_bond_atom_site_label_2
_geom_bond_distance
Fe1 C13 2.019(5)
Fe1 C15 2.022(5)
Fe1 C14 2.024(6)
Fe1 C18 2.025(5)
Fe1 C17 2.026(6)
Fe1 C11 2.032(5)
Fe1 C12 2.032(5)
Fe1 C9 2.038(4)
Fe1 C16 2.040(6)
Fe1 C10 2.041(5)
N1 N2 1.356(4)
N1 C1 1.359(5)
N1 C7 1.476(5)
N2 N3 1.299(5)
N3 C6 1.374(6)
C2 C3 1.354(6)
C2 C1 1.400(6)
C2 H2 0.91(4)
C1 C6 1.402(5)
C5 C4 1.346(7)
C5 C6 1.388(6)
C5 5H 0.88(5)
C8 C7 1.515(6)
C8 H8A 1.04(4)
C8 H8B 1.04(4)
C8 H8C 1.07(5)
C3 C4 1.416(7)
C3 H3 0.96(4)
C7 C9 1.496(6)
C7 H7 1.03(4)
C4 H4 0.93(4)
C9 C10 1.422(6)
C9 C13 1.432(6)
C10 C11 1.428(7)
C10 H10 0.96(4)
C13 C12 1.412(8)
C13 H13 0.81(3)
C11 C12 1.377(8)
C11 H11 1.03(6)
C12 H12 0.91(6)
C18 C17 1.383(8)
C18 C14 1.418(9)
C18 H18 0.9300
C15 C16 1.384(8)
C15 C14 1.387(9)
C15 H15 0.9300
C17 C16 1.384(8)
C17 H17 0.92(6)
C14 H14 0.84(4)
C16 H16 1.06(7)

loop_
_geom_torsion_atom_site_label_1
_geom_torsion_atom_site_label_2
_geom_torsion_atom_site_label_3
_geom_torsion_atom_site_label_4
_geom_torsion
C1 N1 N2 N3 -1.2(5)
C7 N1 N2 N3 -176.6(4)
N1 N2 N3 C6 0.6(5)
N2 N1 C1 C2 -178.9(4)
C7 N1 C1 C2 -4.2(8)
N2 N1 C1 C6 1.3(4)
C7 N1 C1 C6 175.9(4)
C3 C2 C1 N1 -179.7(5)
C3 C2 C1 C6 0.2(6)
N2 N3 C6 C5 179.0(5)
N2 N3 C6 C1 0.2(5)
C4 C5 C6 N3 -179.6(5)
C4 C5 C6 C1 -1.0(7)
N1 C1 C6 N3 -0.9(4)
C2 C1 C6 N3 179.2(4)
N1 C1 C6 C5 -179.8(4)
C2 C1 C6 C5 0.3(6)
C1 C2 C3 C4 0.1(7)
N2 N1 C7 C9 106.1(4)
C1 N1 C7 C9 -68.2(6)
N2 N1 C7 C8 -126.8(4)
C1 N1 C7 C8 58.9(6)
C6 C5 C4 C3 1.2(8)
C2 C3 C4 C5 -0.8(8)
N1 C7 C9 C10 98.7(5)
C8 C7 C9 C10 -25.4(7)
N1 C7 C9 C13 -78.6(5)
C8 C7 C9 C13 157.3(5)
N1 C7 C9 Fe1 -168.4(3)
C8 C7 C9 Fe1 67.5(5)
C13 Fe1 C9 C10 -118.3(4)
C15 Fe1 C9 C10 -162.7(7)
C14 Fe1 C9 C10 162.8(4)
C18 Fe1 C9 C10 120.3(4)
C17 Fe1 C9 C10 78.1(4)
C11 Fe1 C9 C10 -37.9(3)
C12 Fe1 C9 C10 -80.4(3)
C16 Fe1 C9 C10 42.0(7)
C15 Fe1 C9 C13 -44.4(8)
C14 Fe1 C9 C13 -78.9(5)
C18 Fe1 C9 C13 -121.4(4)
C17 Fe1 C9 C13 -163.5(4)
C11 Fe1 C9 C13 80.5(4)
C12 Fe1 C9 C13 37.9(3)
C16 Fe1 C9 C13 160.4(6)
C10 Fe1 C9 C13 118.3(4)
C13 Fe1 C9 C7 119.2(5)
C15 Fe1 C9 C7 74.8(9)
C14 Fe1 C9 C7 40.3(6)
C18 Fe1 C9 C7 -2.2(5)
C17 Fe1 C9 C7 -44.4(5)
C11 Fe1 C9 C7 -160.3(5)
C12 Fe1 C9 C7 157.1(5)
C16 Fe1 C9 C7 -80.5(7)
C10 Fe1 C9 C7 -122.5(5)
C13 C9 C10 C11 -0.1(5)
C7 C9 C10 C11 -177.8(4)
Fe1 C9 C10 C11 58.8(3)
C13 C9 C10 Fe1 -58.9(3)
C7 C9 C10 Fe1 123.4(4)
C13 Fe1 C10 C9 38.6(3)
C15 Fe1 C10 C9 168.2(5)
C14 Fe1 C10 C9 -51.5(9)
C18 Fe1 C10 C9 -79.9(4)
C17 Fe1 C10 C9 -120.4(3)
C11 Fe1 C10 C9 119.4(5)
C12 Fe1 C10 C9 82.7(3)
C16 Fe1 C10 C9 -161.9(3)
C13 Fe1 C10 C11 -80.7(4)
C15 Fe1 C10 C11 48.8(7)
C14 Fe1 C10 C11 -170.8(8)
C18 Fe1 C10 C11 160.8(4)
C17 Fe1 C10 C11 120.2(4)
C12 Fe1 C10 C11 -36.7(3)
C9 Fe1 C10 C11 -119.4(5)
C16 Fe1 C10 C11 78.8(4)
C10 C9 C13 C12 -0.5(5)
C7 C9 C13 C12 177.3(4)
Fe1 C9 C13 C12 -60.1(4)
C10 C9 C13 Fe1 59.6(3)
C7 C9 C13 Fe1 -122.7(4)
C15 Fe1 C13 C12 -75.8(4)
C14 Fe1 C13 C12 -118.2(4)
C18 Fe1 C13 C12 -161.9(4)
C17 Fe1 C13 C12 162.4(7)
C11 Fe1 C13 C12 36.3(3)
C9 Fe1 C13 C12 118.8(5)
C16 Fe1 C13 C12 -38.2(9)
C10 Fe1 C13 C12 80.6(4)
C15 Fe1 C13 C9 165.5(3)
C14 Fe1 C13 C9 123.0(4)
C18 Fe1 C13 C9 79.3(4)
C17 Fe1 C13 C9 43.7(9)
C11 Fe1 C13 C9 -82.4(3)
C12 Fe1 C13 C9 -118.8(5)
C16 Fe1 C13 C9 -157.0(7)
C10 Fe1 C13 C9 -38.1(3)
C9 C10 C11 C12 0.7(6)
Fe1 C10 C11 C12 59.7(4)
C9 C10 C11 Fe1 -59.0(3)
C13 Fe1 C11 C12 -37.4(3)
C15 Fe1 C11 C12 81.9(4)
C14 Fe1 C11 C12 53.5(8)
C18 Fe1 C11 C12 -170.5(6)
C17 Fe1 C11 C12 161.9(4)
C9 Fe1 C11 C12 -82.0(4)
C16 Fe1 C11 C12 122.3(4)
C10 Fe1 C11 C12 -119.6(5)
C13 Fe1 C11 C10 82.2(3)
C15 Fe1 C11 C10 -158.4(3)
C14 Fe1 C11 C10 173.1(6)
C18 Fe1 C11 C10 -50.9(8)
C17 Fe1 C11 C10 -78.4(4)
C12 Fe1 C11 C10 119.6(5)
C9 Fe1 C11 C10 37.6(3)
C16 Fe1 C11 C10 -118.0(4)
C10 C11 C12 C13 -1.0(6)
Fe1 C11 C12 C13 58.4(4)
C10 C11 C12 Fe1 -59.4(4)
C9 C13 C12 C11 1.0(6)
Fe1 C13 C12 C11 -59.1(4)
C9 C13 C12 Fe1 60.0(3)
C13 Fe1 C12 C11 120.4(5)
C15 Fe1 C12 C11 -115.7(4)
C14 Fe1 C12 C11 -157.1(4)
C18 Fe1 C12 C11 170.0(6)
C17 Fe1 C12 C11 -43.6(8)
C9 Fe1 C12 C11 82.0(3)
C16 Fe1 C12 C11 -74.3(4)
C10 Fe1 C12 C11 38.0(3)
C15 Fe1 C12 C13 123.9(4)
C14 Fe1 C12 C13 82.5(4)
C18 Fe1 C12 C13 49.6(8)
C17 Fe1 C12 C13 -164.0(6)
C11 Fe1 C12 C13 -120.4(5)
C9 Fe1 C12 C13 -38.4(3)
C16 Fe1 C12 C13 165.3(4)
C10 Fe1 C12 C13 -82.4(3)
C13 Fe1 C18 C17 -161.7(4)
C15 Fe1 C18 C17 79.6(4)
C14 Fe1 C18 C17 117.3(6)
C11 Fe1 C18 C17 -37.5(8)
C12 Fe1 C18 C17 161.0(6)
C9 Fe1 C18 C17 -118.3(4)
C16 Fe1 C18 C17 36.4(4)
C10 Fe1 C18 C17 -75.4(5)
C13 Fe1 C18 C14 81.0(5)
C15 Fe1 C18 C14 -37.7(4)
C17 Fe1 C18 C14 -117.3(6)
C11 Fe1 C18 C14 -154.8(6)
C12 Fe1 C18 C14 43.7(9)
C9 Fe1 C18 C14 124.4(4)
C16 Fe1 C18 C14 -80.9(4)
C10 Fe1 C18 C14 167.3(4)
C13 Fe1 C15 C16 160.7(4)
C14 Fe1 C15 C16 -119.9(6)
C18 Fe1 C15 C16 -81.3(4)
C17 Fe1 C15 C16 -37.9(4)
C11 Fe1 C15 C16 77.4(5)
C12 Fe1 C15 C16 119.0(4)
C9 Fe1 C15 C16 -164.7(6)
C10 Fe1 C15 C16 42.6(8)
C13 Fe1 C15 C14 -79.4(5)
C18 Fe1 C15 C14 38.6(4)
C17 Fe1 C15 C14 82.0(5)
C11 Fe1 C15 C14 -162.7(5)
C12 Fe1 C15 C14 -121.1(5)
C9 Fe1 C15 C14 -44.8(9)
C16 Fe1 C15 C14 119.9(6)
C10 Fe1 C15 C14 162.5(6)
C14 C18 C17 C16 0.7(7)
Fe1 C18 C17 C16 -59.5(4)
C14 C18 C17 Fe1 60.2(4)
C13 Fe1 C17 C18 48.1(9)
C15 Fe1 C17 C18 -82.9(4)
C14 Fe1 C17 C18 -39.2(4)
C11 Fe1 C17 C18 165.3(4)
C12 Fe1 C17 C18 -163.3(6)
C9 Fe1 C17 C18 80.9(4)
C16 Fe1 C17 C18 -120.9(6)
C10 Fe1 C17 C18 122.9(4)
C13 Fe1 C17 C16 169.0(6)
C15 Fe1 C17 C16 37.9(4)
C14 Fe1 C17 C16 81.7(5)
C18 Fe1 C17 C16 120.9(6)
C11 Fe1 C17 C16 -73.8(5)
C12 Fe1 C17 C16 -42.4(9)
C9 Fe1 C17 C16 -158.2(4)
C10 Fe1 C17 C16 -116.2(4)
C16 C15 C14 C18 0.4(7)
Fe1 C15 C14 C18 -59.7(4)
C16 C15 C14 Fe1 60.1(4)
C17 C18 C14 C15 -0.7(7)
Fe1 C18 C14 C15 59.9(4)
C17 C18 C14 Fe1 -60.6(4)
C13 Fe1 C14 C15 121.4(4)
C18 Fe1 C14 C15 -118.4(6)
C17 Fe1 C14 C15 -80.2(4)
C11 Fe1 C14 C15 39.8(9)
C12 Fe1 C14 C15 77.7(5)
C9 Fe1 C14 C15 165.1(4)
C16 Fe1 C14 C15 -36.9(4)
C10 Fe1 C14 C15 -155.2(7)
C13 Fe1 C14 C18 -120.2(4)
C15 Fe1 C14 C18 118.4(6)
C17 Fe1 C14 C18 38.2(4)
C11 Fe1 C14 C18 158.1(6)
C12 Fe1 C14 C18 -163.9(4)
C9 Fe1 C14 C18 -76.5(5)
C16 Fe1 C14 C18 81.4(4)
C10 Fe1 C14 C18 -36.9(10)
C14 C15 C16 C17 0.0(7)
Fe1 C15 C16 C17 59.7(4)
C14 C15 C16 Fe1 -59.6(4)
C18 C17 C16 C15 -0.4(7)
Fe1 C17 C16 C15 -59.6(4)
C18 C17 C16 Fe1 59.1(4)
C13 Fe1 C16 C15 -50.8(9)
C14 Fe1 C16 C15 37.2(4)
C18 Fe1 C16 C15 81.7(4)
C17 Fe1 C16 C15 118.2(6)
C11 Fe1 C16 C15 -118.8(4)
C12 Fe1 C16 C15 -79.4(5)
C9 Fe1 C16 C15 169.0(5)
C10 Fe1 C16 C15 -160.7(4)
C13 Fe1 C16 C17 -169.0(7)
C15 Fe1 C16 C17 -118.2(6)
C14 Fe1 C16 C17 -81.0(5)
C18 Fe1 C16 C17 -36.5(4)
C11 Fe1 C16 C17 123.0(5)
C12 Fe1 C16 C17 162.4(4)
C9 Fe1 C16 C17 50.8(8)
C10 Fe1 C16 C17 81.1(5)
